data_7716728
loop_
_publ_author_name
'Bandopadhyay, Nilaj'
'Paramanik, Krishnendu'
'Sarkar, Gayetri'
'Roy, Suvojit'
'Panda, Subhra Jyoti'
'Purohit, Chandra Shekhar'
'Biswas, Bhaskar'
'Das, Hari Sankar'

_publ_section_title
;
 Phenalenyl-ruthenium synergism for effectual catalytic transformations of
 primary amines to amides.
;
_journal_issue 33
_journal_name_full 'Dalton transactions (Cambridge, England : 2003)'
_journal_page_first 13795
_journal_page_last 13804
_journal_paper_doi 10.1039/d4dt01760a
_journal_volume 53
_journal_year 2024
_chemical_formula_moiety 'C29 H25 Cl O2 Ru'
_chemical_formula_sum 'C29 H25 Cl O2 Ru'
_chemical_formula_weight 542.01
_space_group_crystal_system monoclinic
_space_group_IT_number 14
_space_group_name_Hall '-P 2yn'
_space_group_name_H-M_alt 'P 1 21/n 1'
_atom_sites_solution_hydrogens geom
_atom_sites_solution_primary dual
_audit_creation_date 2024-01-19
_audit_creation_method
;
Olex2 1.5
(compiled 2023.08.24 svn.re1ec1418 for OlexSys, GUI svn.r6817)
;
_audit_update_record
;
2024-02-14 deposited with the CCDC.	2024-07-25 downloaded from the CCDC.
;
_cell_angle_alpha 90
_cell_angle_beta 101.721(3)
_cell_angle_gamma 90
_cell_formula_units_Z 4
_cell_length_a 12.7749(4)
_cell_length_b 10.7580(3)
_cell_length_c 16.9453(5)
_cell_measurement_reflns_used 14784
_cell_measurement_temperature 100.00(10)
_cell_measurement_theta_max 77.8620
_cell_measurement_theta_min 3.9090
_cell_volume 2280.27(12)
_computing_cell_refinement 'CrysAlisPro 1.171.42.89a (Rigaku OD, 2023)'
_computing_data_collection 'CrysAlisPro 1.171.42.89a (Rigaku OD, 2023)'
_computing_data_reduction 'CrysAlisPro 1.171.42.89a (Rigaku OD, 2023)'
_computing_molecular_graphics 'Olex2 1.5 (Dolomanov et al., 2009)'
_computing_publication_material 'Olex2 1.5 (Dolomanov et al., 2009)'
_computing_structure_refinement 'SHELXL 2019/2 (Sheldrick, 2015)'
_computing_structure_solution 'SHELXT 2014/5 (Sheldrick, 2014)'
_diffrn_ambient_environment N~2~
_diffrn_ambient_temperature 100.00(10)
_diffrn_detector 'Hybrid Pixel Array Detector'
_diffrn_detector_area_resol_mean 5.8140
_diffrn_detector_type 'Pilatus 200K'
_diffrn_measured_fraction_theta_full 0.9995
_diffrn_measured_fraction_theta_max 0.9697
_diffrn_measurement_details
;
List of Runs (angles in degrees, time in seconds):

  # Type    Start    End  Width  t~exp~   \w     \q     \k     \f   Frames
#--------------------------------------------------------------------------
  1  \w    -56.00  25.00   0.50    0.40    --  -38.50  70.00  68.00  162
  2  \w   -102.00 -21.00   0.50    0.40    --  -38.50 -70.00 -63.00  162
  3  \w    -14.00  67.00   0.50    0.40    --   49.56 -70.00 -63.00  162
  4  \w     32.00 113.00   0.50    0.40    --   49.56  70.00  68.00  162
  5  \w     44.00 125.00   0.50    1.00    --  107.46 -70.00 -63.00  162
  6  \w     90.00 171.00   0.50    1.00    --  107.46  70.00  68.00  162
  7  \w    -86.00  -6.00   0.50    0.40    --  -38.50 125.00  60.00  160
  8  \w    -50.00  24.00   0.50    0.40    --  -38.50  57.00-150.00  148
  9  \w    103.00 172.00   0.50    1.00    --  107.46  77.00   0.00  138
 10  \w     45.00 113.00   0.50    1.00    --  107.46-125.00 -60.00  136
 11  \w     45.00 113.00   0.50    1.00    --  107.46-125.00 150.00  136
 12  \w     43.00 112.00   0.50    1.00    --  107.46 -45.00 -90.00  138
 13  \w     43.00 112.00   0.50    1.00    --  107.46 -45.00  90.00  138
 14  \w    103.00 172.00   0.50    1.00    --  107.46  77.00-180.00  138
 15  \w    123.00 170.00   0.50    1.00    --  107.46  61.00 120.00   94
 16  \w     41.00 106.00   0.50    1.00    --  107.46 -94.00  90.00  130
 17  \w     45.00  77.00   0.50    1.00    --  107.46 -77.00-180.00   64
 18  \w     85.00 130.00   0.50    1.00    --  107.46 -77.00-180.00   90
 19  \w     39.00 111.00   0.50    1.00    --  107.46 -30.00  60.00  144
;
_diffrn_measurement_device 'four-circle diffractometer'
_diffrn_measurement_device_type 'SuperNova, Dual, Cu at home/near, Pilatus 200K'
_diffrn_measurement_method '\w scans'
_diffrn_orient_matrix_type 'CrysAlisPro convention (1999,Acta A55,543-557)'
_diffrn_orient_matrix_UB_11 0.0358305000
_diffrn_orient_matrix_UB_12 -0.0584816000
_diffrn_orient_matrix_UB_13 -0.0732003000
_diffrn_orient_matrix_UB_21 0.0752442000
_diffrn_orient_matrix_UB_22 0.1107841000
_diffrn_orient_matrix_UB_23 -0.0032915000
_diffrn_orient_matrix_UB_31 0.0907406000
_diffrn_orient_matrix_UB_32 -0.0689879000
_diffrn_orient_matrix_UB_33 0.0571445000
_diffrn_radiation_monochromator mirror
_diffrn_radiation_probe x-ray
_diffrn_radiation_type 'Cu K\a'
_diffrn_radiation_wavelength 1.54184
_diffrn_reflns_av_R_equivalents 0.0328
_diffrn_reflns_av_unetI/netI 0.0226
_diffrn_reflns_Laue_measured_fraction_full 0.998
_diffrn_reflns_Laue_measured_fraction_max 0.967
_diffrn_reflns_limit_h_max 15
_diffrn_reflns_limit_h_min -16
_diffrn_reflns_limit_k_max 11
_diffrn_reflns_limit_k_min -13
_diffrn_reflns_limit_l_max 21
_diffrn_reflns_limit_l_min -21
_diffrn_reflns_number 18787
_diffrn_reflns_point_group_measured_fraction_full 0.998
_diffrn_reflns_point_group_measured_fraction_max 0.967
_diffrn_reflns_theta_full 67.684
_diffrn_reflns_theta_max 78.364
_diffrn_reflns_theta_min 3.970
_diffrn_source 'micro-focus sealed X-ray tube'
_diffrn_source_type 'SuperNova (Cu) X-ray Source'
_exptl_absorpt_coefficient_mu 6.836
_exptl_absorpt_correction_T_max 1.00000
_exptl_absorpt_correction_T_min 0.53804
_exptl_absorpt_correction_type multi-scan
_exptl_absorpt_process_details
;
CrysAlisPro 1.171.42.89a (Rigaku Oxford Diffraction, 2023)
Empirical absorption correction using spherical harmonics,
implemented in SCALE3 ABSPACK scaling algorithm.
;
_exptl_crystal_colour 'clear dark red'
_exptl_crystal_colour_lustre clear
_exptl_crystal_colour_modifier dark
_exptl_crystal_colour_primary red
_exptl_crystal_density_diffrn 1.579
_exptl_crystal_description block
_exptl_crystal_F_000 1104
_exptl_crystal_preparation 'As per the reaction scheme'
_exptl_crystal_recrystallization_method 'Slow evaporation'
_exptl_crystal_size_max 0.23
_exptl_crystal_size_mid 0.22
_exptl_crystal_size_min 0.2
_refine_diff_density_max 1.489
_refine_diff_density_min -0.643
_refine_diff_density_rms 0.079
_refine_ls_extinction_coef 0.00017(5)
_refine_ls_extinction_expression Fc^*^=kFc[1+0.001xFc^2^\l^3^/sin(2\q)]^-1/4^
_refine_ls_extinction_method 'SHELXL-2019/2 (Sheldrick 2019)'
_refine_ls_goodness_of_fit_ref 1.058
_refine_ls_hydrogen_treatment constr
_refine_ls_matrix_type full
_refine_ls_number_parameters 302
_refine_ls_number_reflns 4746
_refine_ls_number_restraints 0
_refine_ls_restrained_S_all 1.058
_refine_ls_R_factor_all 0.0301
_refine_ls_R_factor_gt 0.0291
_refine_ls_shift/su_max 0.001
_refine_ls_shift/su_mean 0.000
_refine_ls_structure_factor_coef Fsqd
_refine_ls_weighting_details 'w=1/[\s^2^(Fo^2^)+(0.0415P)^2^+2.6765P] where P=(Fo^2^+2Fc^2^)/3'
_refine_ls_weighting_scheme calc
_refine_ls_wR_factor_gt 0.0771
_refine_ls_wR_factor_ref 0.0777
_reflns_Friedel_coverage 0.000
_reflns_number_gt 4556
_reflns_number_total 4746
_reflns_threshold_expression 'I > 2\s(I)'
_cod_data_source_file d4dt01760a2.cif
_cod_data_source_block sjp-n4_auto
_cod_depositor_comments 'Adding full bibliography for 7716726--7716728.cif.'
_cod_database_code 7716728
_shelx_shelxl_version_number 2019/2
_chemical_oxdiff_formula 'C H O Cl Ru'
_chemical_oxdiff_usercomment 'DARK RED'
_shelx_space_group_comment
;
The symmetry employed for this shelxl refinement is uniquely defined
by the following loop, which should always be used as a source of
symmetry information in preference to the above space-group names.
They are only intended as comments.
;
_shelx_estimated_absorpt_t_max 0.342
_shelx_estimated_absorpt_t_min 0.302
_diffrn_oxdiff_digest_frames
;
0117e501bacb87f9f61c5b44a853c0efee000313f73
;
_olex2_refinement_description
;
1.a Ternary CH refined with riding coordinates:
 C16(H16)
1.b Aromatic/amide H refined with riding coordinates:
 C2(H2), C3(H3), C4(H4), C6(H6), C7(H7), C8(H8), C11(H11), C12(H12), C14(H14),
 C15(H15), C21(H21), C22(H22), C23(H23), C24(H24), C25(H25)
1.c Idealised Me refined as rotating group:
 C17(H17A,H17B,H17C), C18(H18A,H18B,H18C), C19(H19A,H19B,H19C)
;
_olex2_exptl_crystal_mounting_method 'Mounted on the loop'
_olex2_submission_special_instructions 'No special instructions were received'
_oxdiff_exptl_absorpt_empirical_details
;
Empirical correction (ABSPACK) includes:
- Absorption correction using spherical harmonics
- Frame scaling
;
_oxdiff_exptl_absorpt_empirical_full_max 1.522
_oxdiff_exptl_absorpt_empirical_full_min 0.678

loop_
_space_group_symop_operation_xyz
'x, y, z'
'-x+1/2, y+1/2, -z+1/2'
'-x, -y, -z'
'x-1/2, -y-1/2, z-1/2'

loop_
_atom_site_label
_atom_site_type_symbol
_atom_site_fract_x
_atom_site_fract_y
_atom_site_fract_z
_atom_site_U_iso_or_equiv
_atom_site_adp_type
_atom_site_occupancy
_atom_site_site_symmetry_order
_atom_site_calc_flag
_atom_site_refinement_flags_posn
_atom_site_refinement_flags_adp
_atom_site_refinement_flags_occupancy
_atom_site_disorder_assembly
_atom_site_disorder_group
Ru1 Ru 0.34712(2) 0.56087(2) 0.74514(2) 0.01891(8) Uani 1 1 d . . . . .
Cl1 Cl 0.43400(4) 0.72823(5) 0.68720(3) 0.02640(13) Uani 1 1 d . . . . .
O1 O 0.40379(14) 0.45036(15) 0.66413(10) 0.0236(3) Uani 1 1 d . . . . .
O2 O 0.21610(13) 0.59510(16) 0.65365(10) 0.0240(3) Uani 1 1 d . . . . .
C1 C 0.3725(2) 0.4441(2) 0.58750(14) 0.0211(5) Uani 1 1 d . . . . .
C2 C 0.43905(18) 0.3716(2) 0.54597(14) 0.0223(4) Uani 1 1 d . . . . .
H2 H 0.499394 0.329742 0.576484 0.027 Uiso 1 1 calc R U . . .
C3 C 0.41820(18) 0.3613(2) 0.46482(13) 0.0208(4) Uani 1 1 d . . . . .
H3 H 0.466262 0.316522 0.439390 0.025 Uiso 1 1 calc R U . . .
C3A C 0.32491(18) 0.4168(2) 0.41645(13) 0.0196(4) Uani 1 1 d . . . . .
C4 C 0.30238(18) 0.4051(2) 0.33250(13) 0.0209(4) Uani 1 1 d . . . . .
H4 H 0.351669 0.362318 0.307179 0.025 Uiso 1 1 calc R U . . .
C5 C 0.20951(19) 0.4546(2) 0.28464(14) 0.0211(4) Uani 1 1 d . . . . .
C6 C 0.13835(18) 0.5174(2) 0.32322(14) 0.0206(4) Uani 1 1 d . . . . .
H6 H 0.074612 0.551247 0.291826 0.025 Uiso 1 1 calc R U . . .
C6A C 0.15885(18) 0.5317(2) 0.40736(14) 0.0203(4) Uani 1 1 d . . . . .
C7 C 0.08488(19) 0.5945(2) 0.44698(14) 0.0226(4) Uani 1 1 d . . . . .
H7 H 0.019429 0.624518 0.415873 0.027 Uiso 1 1 calc R U . . .
C8 C 0.10644(19) 0.6117(2) 0.52779(14) 0.0236(5) Uani 1 1 d . . . . .
H8 H 0.055303 0.653497 0.551825 0.028 Uiso 1 1 calc R U . . .
C9 C 0.20386(19) 0.5692(2) 0.57846(14) 0.0213(5) Uani 1 1 d . . . . .
C9A C 0.27772(18) 0.5003(2) 0.54154(14) 0.0203(4) Uani 1 1 d . . . . .
C9B C 0.25356(17) 0.4827(2) 0.45588(13) 0.0191(4) Uani 1 1 d . . . . .
C10 C 0.2427(2) 0.5827(2) 0.83223(14) 0.0235(5) Uani 1 1 d . . . . .
C11 C 0.3311(2) 0.6635(2) 0.85271(14) 0.0256(5) Uani 1 1 d . . . . .
H11 H 0.320124 0.749505 0.860926 0.031 Uiso 1 1 calc R U . . .
C12 C 0.4374(2) 0.6158(2) 0.86106(13) 0.0243(5) Uani 1 1 d . . . . .
H12 H 0.496112 0.671514 0.873479 0.029 Uiso 1 1 calc R U . . .
C13 C 0.45753(19) 0.4882(2) 0.85139(13) 0.0219(4) Uani 1 1 d . . . . .
C14 C 0.36686(19) 0.4079(2) 0.83133(13) 0.0221(4) Uani 1 1 d . . . . .
H14 H 0.377671 0.321615 0.824292 0.026 Uiso 1 1 calc R U . . .
C15 C 0.2621(2) 0.4539(2) 0.82178(14) 0.0231(5) Uani 1 1 d . . . . .
H15 H 0.203381 0.398379 0.808182 0.028 Uiso 1 1 calc R U . . .
C16 C 0.5714(2) 0.4410(2) 0.86327(15) 0.0263(5) Uani 1 1 d . . . . .
H16 H 0.617207 0.510807 0.850951 0.032 Uiso 1 1 calc R U . . .
C17 C 0.5858(2) 0.3317(3) 0.80923(16) 0.0329(6) Uani 1 1 d . . . . .
H17A H 0.548177 0.258894 0.824434 0.049 Uiso 1 1 calc R U . . .
H17B H 0.662038 0.312657 0.815606 0.049 Uiso 1 1 calc R U . . .
H17C H 0.556296 0.353240 0.752907 0.049 Uiso 1 1 calc R U . . .
C18 C 0.6088(2) 0.4068(3) 0.95200(16) 0.0333(6) Uani 1 1 d . . . . .
H18A H 0.610523 0.481601 0.985212 0.050 Uiso 1 1 calc R U . . .
H18B H 0.680626 0.370572 0.960274 0.050 Uiso 1 1 calc R U . . .
H18C H 0.559336 0.346168 0.967447 0.050 Uiso 1 1 calc R U . . .
C19 C 0.1296(2) 0.6301(3) 0.81687(15) 0.0302(5) Uani 1 1 d . . . . .
H19A H 0.130009 0.721100 0.814734 0.045 Uiso 1 1 calc R U . . .
H19B H 0.094974 0.602804 0.860456 0.045 Uiso 1 1 calc R U . . .
H19C H 0.090228 0.597185 0.765421 0.045 Uiso 1 1 calc R U . . .
C20 C 0.18660(18) 0.4387(2) 0.19591(14) 0.0205(5) Uani 1 1 d . . . . .
C21 C 0.13818(19) 0.5339(2) 0.14475(14) 0.0229(4) Uani 1 1 d . . . . .
H21 H 0.117941 0.608837 0.167278 0.027 Uiso 1 1 calc R U . . .
C22 C 0.11946(19) 0.5202(2) 0.06174(14) 0.0259(5) Uani 1 1 d . . . . .
H22 H 0.087388 0.586047 0.027975 0.031 Uiso 1 1 calc R U . . .
C23 C 0.1472(2) 0.4108(2) 0.02753(14) 0.0263(5) Uani 1 1 d . . . . .
H23 H 0.134236 0.401562 -0.029381 0.032 Uiso 1 1 calc R U . . .
C24 C 0.19413(19) 0.3153(2) 0.07734(14) 0.0249(5) Uani 1 1 d . . . . .
H24 H 0.212727 0.239959 0.054338 0.030 Uiso 1 1 calc R U . . .
C25 C 0.21417(18) 0.3287(2) 0.16066(14) 0.0225(4) Uani 1 1 d . . . . .
H25 H 0.246885 0.262750 0.194044 0.027 Uiso 1 1 calc R U . . .

loop_
_atom_site_aniso_label
_atom_site_aniso_U_11
_atom_site_aniso_U_22
_atom_site_aniso_U_33
_atom_site_aniso_U_23
_atom_site_aniso_U_13
_atom_site_aniso_U_12
Ru1 0.02494(11) 0.01673(11) 0.01668(11) -0.00043(6) 0.00809(7) -0.00031(6)
Cl1 0.0302(3) 0.0213(3) 0.0322(3) 0.0057(2) 0.0170(2) 0.0025(2)
O1 0.0315(9) 0.0220(8) 0.0175(8) 0.0002(6) 0.0061(7) 0.0065(6)
O2 0.0263(8) 0.0277(8) 0.0190(8) -0.0008(7) 0.0070(6) 0.0051(7)
C1 0.0310(12) 0.0179(11) 0.0159(10) -0.0004(8) 0.0082(9) -0.0015(8)
C2 0.0254(11) 0.0201(10) 0.0218(11) 0.0023(9) 0.0060(9) 0.0035(9)
C3 0.0257(11) 0.0175(10) 0.0205(10) -0.0007(8) 0.0073(8) 0.0013(8)
C3A 0.0235(11) 0.0165(9) 0.0198(11) -0.0005(8) 0.0071(8) -0.0013(8)
C4 0.0261(11) 0.0186(10) 0.0191(10) -0.0016(8) 0.0071(9) -0.0001(9)
C5 0.0263(11) 0.0166(10) 0.0207(11) -0.0004(8) 0.0052(9) -0.0020(8)
C6 0.0222(10) 0.0170(10) 0.0224(11) -0.0009(9) 0.0038(8) -0.0015(8)
C6A 0.0230(10) 0.0158(9) 0.0234(11) -0.0003(9) 0.0076(9) -0.0017(8)
C7 0.0233(11) 0.0194(10) 0.0255(11) 0.0007(9) 0.0060(9) 0.0002(9)
C8 0.0263(11) 0.0214(11) 0.0255(11) -0.0014(9) 0.0105(9) 0.0016(9)
C9 0.0259(11) 0.0187(10) 0.0211(11) -0.0005(8) 0.0088(9) -0.0018(8)
C9A 0.0245(10) 0.0169(10) 0.0211(10) -0.0009(8) 0.0084(8) -0.0006(8)
C9B 0.0235(10) 0.0144(10) 0.0205(10) -0.0001(8) 0.0071(8) -0.0032(8)
C10 0.0298(12) 0.0259(11) 0.0185(11) 0.0008(9) 0.0135(9) 0.0018(9)
C11 0.0400(13) 0.0209(11) 0.0183(10) -0.0059(9) 0.0115(9) -0.0019(10)
C12 0.0314(12) 0.0254(12) 0.0164(10) -0.0064(9) 0.0055(9) -0.0066(10)
C13 0.0277(11) 0.0241(11) 0.0144(10) -0.0002(8) 0.0059(8) -0.0006(9)
C14 0.0319(12) 0.0188(10) 0.0163(10) 0.0030(8) 0.0068(9) -0.0017(9)
C15 0.0280(12) 0.0215(11) 0.0219(11) 0.0033(9) 0.0101(9) -0.0057(9)
C16 0.0251(12) 0.0323(13) 0.0220(12) -0.0020(9) 0.0063(9) -0.0032(9)
C17 0.0293(12) 0.0391(15) 0.0291(13) -0.0073(11) 0.0028(10) 0.0061(11)
C18 0.0265(12) 0.0473(16) 0.0249(12) -0.0002(12) 0.0025(10) 0.0000(11)
C19 0.0347(13) 0.0311(13) 0.0282(12) 0.0044(10) 0.0145(10) 0.0058(11)
C20 0.0222(11) 0.0192(11) 0.0203(11) -0.0015(8) 0.0048(9) -0.0012(8)
C21 0.0252(11) 0.0203(10) 0.0227(11) -0.0017(9) 0.0036(9) 0.0014(9)
C22 0.0282(12) 0.0245(12) 0.0229(11) 0.0022(9) 0.0002(9) 0.0028(9)
C23 0.0307(12) 0.0283(12) 0.0186(11) -0.0024(9) 0.0023(9) 0.0002(10)
C24 0.0273(11) 0.0223(11) 0.0253(11) -0.0047(9) 0.0061(9) -0.0004(9)
C25 0.0250(11) 0.0198(11) 0.0229(11) -0.0003(9) 0.0049(8) 0.0006(9)

loop_
_atom_type_symbol
_atom_type_description
_atom_type_scat_dispersion_real
_atom_type_scat_dispersion_imag
_atom_type_scat_source
C C 0.0181 0.0091 'International Tables Vol C Tables 4.2.6.8 and 6.1.1.4'
H H 0.0000 0.0000 'International Tables Vol C Tables 4.2.6.8 and 6.1.1.4'
Cl Cl 0.3639 0.7018 'International Tables Vol C Tables 4.2.6.8 and 6.1.1.4'
O O 0.0492 0.0322 'International Tables Vol C Tables 4.2.6.8 and 6.1.1.4'
Ru Ru 0.0552 3.2960 'International Tables Vol C Tables 4.2.6.8 and 6.1.1.4'

loop_
_geom_angle_atom_site_label_1
_geom_angle_atom_site_label_2
_geom_angle_atom_site_label_3
_geom_angle
_geom_angle_site_symmetry_1
_geom_angle_site_symmetry_3
_geom_angle_publ_flag
O1 Ru1 Cl1 84.65(5) . . ?
O1 Ru1 O2 86.76(7) . . ?
O1 Ru1 C10 148.86(8) . . ?
O1 Ru1 C11 163.46(8) . . ?
O1 Ru1 C12 124.96(8) . . ?
O1 Ru1 C13 95.00(8) . . ?
O1 Ru1 C14 90.14(8) . . ?
O1 Ru1 C15 112.20(8) . . ?
O2 Ru1 Cl1 86.08(5) . . ?
O2 Ru1 C10 88.58(8) . . ?
O2 Ru1 C11 109.74(8) . . ?
O2 Ru1 C12 146.91(8) . . ?
O2 Ru1 C13 164.88(8) . . ?
O2 Ru1 C14 126.99(8) . . ?
O2 Ru1 C15 96.60(8) . . ?
C10 Ru1 Cl1 125.72(7) . . ?
C11 Ru1 Cl1 95.21(7) . . ?
C11 Ru1 C10 37.70(9) . . ?
C11 Ru1 C13 69.36(9) . . ?
C11 Ru1 C14 80.78(9) . . ?
C11 Ru1 C15 68.06(9) . . ?
C12 Ru1 Cl1 87.78(7) . . ?
C12 Ru1 C10 69.05(9) . . ?
C12 Ru1 C11 38.65(9) . . ?
C12 Ru1 C13 37.93(9) . . ?
C12 Ru1 C14 68.13(9) . . ?
C12 Ru1 C15 80.82(9) . . ?
C13 Ru1 Cl1 109.03(6) . . ?
C13 Ru1 C10 82.15(9) . . ?
C14 Ru1 Cl1 146.24(7) . . ?
C14 Ru1 C10 68.50(9) . . ?
C14 Ru1 C13 38.15(9) . . ?
C14 Ru1 C15 37.57(9) . . ?
C15 Ru1 Cl1 163.02(7) . . ?
C15 Ru1 C10 38.00(9) . . ?
C15 Ru1 C13 68.81(9) . . ?
C1 O1 Ru1 128.91(15) . . ?
C9 O2 Ru1 128.48(15) . . ?
O1 C1 C2 115.5(2) . . ?
O1 C1 C9A 125.7(2) . . ?
C9A C1 C2 118.7(2) . . ?
C1 C2 H2 119.0 . . ?
C3 C2 C1 121.9(2) . . ?
C3 C2 H2 119.0 . . ?
C2 C3 H3 119.4 . . ?
C2 C3 C3A 121.2(2) . . ?
C3A C3 H3 119.4 . . ?
C4 C3A C3 121.3(2) . . ?
C4 C3A C9B 120.2(2) . . ?
C9B C3A C3 118.5(2) . . ?
C3A C4 H4 119.0 . . ?
C3A C4 C5 122.0(2) . . ?
C5 C4 H4 119.0 . . ?
C4 C5 C20 120.9(2) . . ?
C6 C5 C4 117.9(2) . . ?
C6 C5 C20 121.2(2) . . ?
C5 C6 H6 119.2 . . ?
C5 C6 C6A 121.5(2) . . ?
C6A C6 H6 119.2 . . ?
C6 C6A C7 121.5(2) . . ?
C6 C6A C9B 120.6(2) . . ?
C9B C6A C7 118.0(2) . . ?
C6A C7 H7 119.3 . . ?
C8 C7 C6A 121.3(2) . . ?
C8 C7 H7 119.3 . . ?
C7 C8 H8 118.8 . . ?
C7 C8 C9 122.3(2) . . ?
C9 C8 H8 118.8 . . ?
O2 C9 C8 116.2(2) . . ?
O2 C9 C9A 125.8(2) . . ?
C8 C9 C9A 118.0(2) . . ?
C1 C9A C9 122.5(2) . . ?
C1 C9A C9B 118.6(2) . . ?
C9B C9A C9 118.9(2) . . ?
C3A C9B C9A 120.9(2) . . ?
C6A C9B C3A 117.7(2) . . ?
C6A C9B C9A 121.4(2) . . ?
C11 C10 Ru1 70.48(13) . . ?
C11 C10 C15 118.6(2) . . ?
C11 C10 C19 121.7(2) . . ?
C15 C10 Ru1 70.58(13) . . ?
C15 C10 C19 119.5(2) . . ?
C19 C10 Ru1 127.87(17) . . ?
Ru1 C11 H11 131.2 . . ?
C10 C11 Ru1 71.82(13) . . ?
C10 C11 H11 120.1 . . ?
C10 C11 C12 119.9(2) . . ?
C12 C11 Ru1 69.64(13) . . ?
C12 C11 H11 120.1 . . ?
Ru1 C12 H12 129.0 . . ?
C11 C12 Ru1 71.71(13) . . ?
C11 C12 H12 119.0 . . ?
C13 C12 Ru1 72.74(13) . . ?
C13 C12 C11 121.9(2) . . ?
C13 C12 H12 119.0 . . ?
C12 C13 Ru1 69.33(13) . . ?
C12 C13 C14 117.2(2) . . ?
C12 C13 C16 120.2(2) . . ?
C14 C13 Ru1 70.43(13) . . ?
C14 C13 C16 122.6(2) . . ?
C16 C13 Ru1 131.96(16) . . ?
Ru1 C14 H14 130.8 . . ?
C13 C14 Ru1 71.41(13) . . ?
C13 C14 H14 119.3 . . ?
C15 C14 Ru1 71.30(13) . . ?
C15 C14 C13 121.4(2) . . ?
C15 C14 H14 119.3 . . ?
Ru1 C15 H15 130.6 . . ?
C10 C15 Ru1 71.42(13) . . ?
C10 C15 H15 119.6 . . ?
C14 C15 Ru1 71.12(13) . . ?
C14 C15 C10 120.9(2) . . ?
C14 C15 H15 119.5 . . ?
C13 C16 H16 107.9 . . ?
C13 C16 C17 114.1(2) . . ?
C13 C16 C18 108.2(2) . . ?
C17 C16 H16 107.9 . . ?
C17 C16 C18 110.7(2) . . ?
C18 C16 H16 107.9 . . ?
C16 C17 H17A 109.5 . . ?
C16 C17 H17B 109.5 . . ?
C16 C17 H17C 109.5 . . ?
H17A C17 H17B 109.5 . . ?
H17A C17 H17C 109.5 . . ?
H17B C17 H17C 109.5 . . ?
C16 C18 H18A 109.5 . . ?
C16 C18 H18B 109.5 . . ?
C16 C18 H18C 109.5 . . ?
H18A C18 H18B 109.5 . . ?
H18A C18 H18C 109.5 . . ?
H18B C18 H18C 109.5 . . ?
C10 C19 H19A 109.5 . . ?
C10 C19 H19B 109.5 . . ?
C10 C19 H19C 109.5 . . ?
H19A C19 H19B 109.5 . . ?
H19A C19 H19C 109.5 . . ?
H19B C19 H19C 109.5 . . ?
C21 C20 C5 120.9(2) . . ?
C25 C20 C5 121.0(2) . . ?
C25 C20 C21 118.1(2) . . ?
C20 C21 H21 119.6 . . ?
C22 C21 C20 120.9(2) . . ?
C22 C21 H21 119.6 . . ?
C21 C22 H22 119.7 . . ?
C21 C22 C23 120.5(2) . . ?
C23 C22 H22 119.7 . . ?
C22 C23 H23 120.4 . . ?
C24 C23 C22 119.3(2) . . ?
C24 C23 H23 120.4 . . ?
C23 C24 H24 119.7 . . ?
C23 C24 C25 120.6(2) . . ?
C25 C24 H24 119.7 . . ?
C20 C25 H25 119.7 . . ?
C24 C25 C20 120.7(2) . . ?
C24 C25 H25 119.7 . . ?

loop_
_geom_bond_atom_site_label_1
_geom_bond_atom_site_label_2
_geom_bond_distance
_geom_bond_site_symmetry_2
_geom_bond_publ_flag
Ru1 Cl1 2.4250(6) . ?
Ru1 O1 2.0556(16) . ?
Ru1 O2 2.0704(16) . ?
Ru1 C10 2.194(2) . ?
Ru1 C11 2.176(2) . ?
Ru1 C12 2.149(2) . ?
Ru1 C13 2.193(2) . ?
Ru1 C14 2.180(2) . ?
Ru1 C15 2.183(2) . ?
O1 C1 1.280(3) . ?
O2 C9 1.282(3) . ?
C1 C2 1.438(3) . ?
C1 C9A 1.434(3) . ?
C2 H2 0.9500 . ?
C2 C3 1.351(3) . ?
C3 H3 0.9500 . ?
C3 C3A 1.432(3) . ?
C3A C4 1.399(3) . ?
C3A C9B 1.424(3) . ?
C4 H4 0.9500 . ?
C4 C5 1.399(3) . ?
C5 C6 1.397(3) . ?
C5 C20 1.482(3) . ?
C6 H6 0.9500 . ?
C6 C6A 1.405(3) . ?
C6A C7 1.435(3) . ?
C6A C9B 1.419(3) . ?
C7 H7 0.9500 . ?
C7 C8 1.354(3) . ?
C8 H8 0.9500 . ?
C8 C9 1.436(3) . ?
C9 C9A 1.439(3) . ?
C9A C9B 1.434(3) . ?
C10 C11 1.412(3) . ?
C10 C15 1.425(3) . ?
C10 C19 1.504(3) . ?
C11 H11 0.9500 . ?
C11 C12 1.432(4) . ?
C12 H12 0.9500 . ?
C12 C13 1.412(3) . ?
C13 C14 1.429(3) . ?
C13 C16 1.515(3) . ?
C14 H14 0.9500 . ?
C14 C15 1.405(3) . ?
C15 H15 0.9500 . ?
C16 H16 1.0000 . ?
C16 C17 1.524(3) . ?
C16 C18 1.527(3) . ?
C17 H17A 0.9800 . ?
C17 H17B 0.9800 . ?
C17 H17C 0.9800 . ?
C18 H18A 0.9800 . ?
C18 H18B 0.9800 . ?
C18 H18C 0.9800 . ?
C19 H19A 0.9800 . ?
C19 H19B 0.9800 . ?
C19 H19C 0.9800 . ?
C20 C21 1.402(3) . ?
C20 C25 1.402(3) . ?
C21 H21 0.9500 . ?
C21 C22 1.386(3) . ?
C22 H22 0.9500 . ?
C22 C23 1.389(3) . ?
C23 H23 0.9500 . ?
C23 C24 1.386(3) . ?
C24 H24 0.9500 . ?
C24 C25 1.390(3) . ?
C25 H25 0.9500 . ?

loop_
_geom_torsion_atom_site_label_1
_geom_torsion_atom_site_label_2
_geom_torsion_atom_site_label_3
_geom_torsion_atom_site_label_4
_geom_torsion
_geom_torsion_site_symmetry_1
_geom_torsion_site_symmetry_2
_geom_torsion_site_symmetry_3
_geom_torsion_site_symmetry_4
_geom_torsion_publ_flag
Ru1 O1 C1 C2 170.65(15) . . . . ?
Ru1 O1 C1 C9A -10.6(3) . . . . ?
Ru1 O2 C9 C8 -175.95(15) . . . . ?
Ru1 O2 C9 C9A 5.2(3) . . . . ?
Ru1 C10 C11 C12 -52.32(19) . . . . ?
Ru1 C10 C15 C14 53.2(2) . . . . ?
Ru1 C11 C12 C13 -54.95(19) . . . . ?
Ru1 C12 C13 C14 -53.40(18) . . . . ?
Ru1 C12 C13 C16 127.4(2) . . . . ?
Ru1 C13 C14 C15 -52.98(19) . . . . ?
Ru1 C13 C16 C17 -58.4(3) . . . . ?
Ru1 C13 C16 C18 177.90(19) . . . . ?
Ru1 C14 C15 C10 -53.3(2) . . . . ?
O1 C1 C2 C3 -177.1(2) . . . . ?
O1 C1 C9A C9 -1.8(4) . . . . ?
O1 C1 C9A C9B -179.2(2) . . . . ?
O2 C9 C9A C1 4.6(4) . . . . ?
O2 C9 C9A C9B -178.0(2) . . . . ?
C1 C2 C3 C3A -3.6(4) . . . . ?
C1 C9A C9B C3A -3.5(3) . . . . ?
C1 C9A C9B C6A 177.5(2) . . . . ?
C2 C1 C9A C9 176.9(2) . . . . ?
C2 C1 C9A C9B -0.5(3) . . . . ?
C2 C3 C3A C4 -179.2(2) . . . . ?
C2 C3 C3A C9B -0.5(3) . . . . ?
C3 C3A C4 C5 177.5(2) . . . . ?
C3 C3A C9B C6A -176.9(2) . . . . ?
C3 C3A C9B C9A 4.0(3) . . . . ?
C3A C4 C5 C6 0.1(3) . . . . ?
C3A C4 C5 C20 -178.7(2) . . . . ?
C4 C3A C9B C6A 1.9(3) . . . . ?
C4 C3A C9B C9A -177.2(2) . . . . ?
C4 C5 C6 C6A 0.4(3) . . . . ?
C4 C5 C20 C21 -143.0(2) . . . . ?
C4 C5 C20 C25 36.0(3) . . . . ?
C5 C6 C6A C7 -179.0(2) . . . . ?
C5 C6 C6A C9B 0.3(3) . . . . ?
C5 C20 C21 C22 178.2(2) . . . . ?
C5 C20 C25 C24 -178.9(2) . . . . ?
C6 C5 C20 C21 38.2(3) . . . . ?
C6 C5 C20 C25 -142.8(2) . . . . ?
C6 C6A C7 C8 -177.8(2) . . . . ?
C6 C6A C9B C3A -1.4(3) . . . . ?
C6 C6A C9B C9A 177.7(2) . . . . ?
C6A C7 C8 C9 0.2(4) . . . . ?
C7 C6A C9B C3A 177.9(2) . . . . ?
C7 C6A C9B C9A -3.0(3) . . . . ?
C7 C8 C9 O2 177.7(2) . . . . ?
C7 C8 C9 C9A -3.3(3) . . . . ?
C8 C9 C9A C1 -174.3(2) . . . . ?
C8 C9 C9A C9B 3.1(3) . . . . ?
C9 C9A C9B C3A 179.1(2) . . . . ?
C9 C9A C9B C6A 0.0(3) . . . . ?
C9A C1 C2 C3 4.0(3) . . . . ?
C9B C3A C4 C5 -1.3(3) . . . . ?
C9B C6A C7 C8 2.9(3) . . . . ?
C10 C11 C12 Ru1 53.3(2) . . . . ?
C10 C11 C12 C13 -1.6(3) . . . . ?
C11 C10 C15 Ru1 -53.42(19) . . . . ?
C11 C10 C15 C14 -0.2(3) . . . . ?
C11 C12 C13 Ru1 54.5(2) . . . . ?
C11 C12 C13 C14 1.1(3) . . . . ?
C11 C12 C13 C16 -178.1(2) . . . . ?
C12 C13 C14 Ru1 52.86(18) . . . . ?
C12 C13 C14 C15 -0.1(3) . . . . ?
C12 C13 C16 C17 -146.9(2) . . . . ?
C12 C13 C16 C18 89.4(3) . . . . ?
C13 C14 C15 Ru1 53.03(19) . . . . ?
C13 C14 C15 C10 -0.3(3) . . . . ?
C14 C13 C16 C17 33.9(3) . . . . ?
C14 C13 C16 C18 -89.8(3) . . . . ?
C15 C10 C11 Ru1 53.47(19) . . . . ?
C15 C10 C11 C12 1.1(3) . . . . ?
C16 C13 C14 Ru1 -127.9(2) . . . . ?
C16 C13 C14 C15 179.1(2) . . . . ?
C19 C10 C11 Ru1 -123.1(2) . . . . ?
C19 C10 C11 C12 -175.5(2) . . . . ?
C19 C10 C15 Ru1 123.3(2) . . . . ?
C19 C10 C15 C14 176.5(2) . . . . ?
C20 C5 C6 C6A 179.2(2) . . . . ?
C20 C21 C22 C23 0.8(4) . . . . ?
C21 C20 C25 C24 0.2(3) . . . . ?
C21 C22 C23 C24 -0.1(4) . . . . ?
C22 C23 C24 C25 -0.6(4) . . . . ?
C23 C24 C25 C20 0.5(4) . . . . ?
C25 C20 C21 C22 -0.8(4) . . . . ?
